data_1571132
loop_
_publ_author_name
'Patyk-Ka&#x17a;mierczak, Ewa'
'Izquierdo-Ruiz, Fernando'
'Lobato, Alvaro'
'Ka&#x17a;mierczak, Micha&#x142;'
'Moszczy&#x144;ska, Ida'
'Olejniczak, Anna'
'Recio, J. Manuel'

_publ_section_title
;
 The curious case of proton migration under pressure in the malonic acid
 and 4,4'-bipyridine cocrystal.
;
_journal_coeditor_code YC5045
_journal_issue 2
_journal_name_full IUCrJ
_journal_page_first 168
_journal_page_last 181
_journal_paper_doi 10.1107/S2052252524000344
_journal_volume 11
_journal_year 2024
_chemical_formula_moiety 'C3 H4 O4, C10 H8 N2'
_chemical_formula_sum 'C13 H12 N2 O4'
_chemical_formula_weight 260.25
_chemical_name_systematic 'Malonic acid 4,4'-bipyridyl'
_space_group_crystal_system monoclinic
_space_group_IT_number 15
_space_group_name_Hall '-C 2yc'
_space_group_name_H-M_alt 'C 1 2/c 1'
_atom_sites_solution_hydrogens geom
_atom_sites_solution_primary dual
_audit_creation_date 2023-03-29
_audit_creation_method
;
Olex2 1.5
(compiled 2023.03.06 svn.rbb2c1857 for OlexSys, GUI svn.r6748)
;
_cell_angle_alpha 90
_cell_angle_beta 105.37(3)
_cell_angle_gamma 90
_cell_formula_units_Z 4
_cell_length_a 19.604(5)
_cell_length_b 3.8747(3)
_cell_length_c 15.531(4)
_cell_measurement_reflns_used 870
_cell_measurement_temperature 298(2)
_cell_measurement_theta_max 22.0580
_cell_measurement_theta_min 2.9510
_cell_volume 1137.5(5)
_computing_cell_refinement 'CrysAlisPro 1.171.41.93a (Rigaku OD, 2020)'
_computing_data_collection 'CrysAlisPro 1.171.41.93a (Rigaku OD, 2020)'
_computing_data_reduction 'CrysAlisPro 1.171.41.93a (Rigaku OD, 2020)'
_computing_molecular_graphics 'Olex2 1.5 (Dolomanov et al., 2009)'
_computing_publication_material 'Olex2 1.5 (Dolomanov et al., 2009)'
_computing_structure_refinement 'SHELXL 2014/7 (Sheldrick, 2015)'
_computing_structure_solution 'SHELXT 2014/4 (Sheldrick, 2014)'
_diffrn_ambient_pressure 710000(20000)
_diffrn_ambient_temperature 298(2)
_diffrn_detector 'CCD plate'
_diffrn_detector_area_resol_mean 16.0338
_diffrn_detector_type EosS2
_diffrn_measured_fraction_theta_full 0.585
_diffrn_measured_fraction_theta_max 0.512
_diffrn_measurement_details
;
List of Runs (angles in degrees, time in seconds):

  # Type    Start    End  Width  t~exp~   \w     \q     \k     \f   Frames
--------------------------------------------------------------------------
  1  \f    -45.00  24.60   0.80   35.00   0.00 -25.00   0.00    --    87
  2  \f    135.00 204.60   0.80   35.00   0.00 -25.00   0.00    --    87
  3  \f    155.00 221.40   0.80   35.00   0.00  25.00   0.00    --    83
  4  \f    -25.00  39.80   0.80   35.00   0.00  25.00   0.00    --    81
  5  \w    -29.00  28.60   0.80   35.00    --   30.00  39.46 -12.90   72
  6  \w    -29.00  28.60   0.80   35.00    --   30.00  39.46 167.10   72
  7  \w    -60.00  20.00   0.80   35.00    --  -30.00  39.46 167.10  100
  8  \w    -55.00  14.60   0.80   35.00    --  -30.00  39.46 -12.90   87
  9  \w    -69.00  -3.40   0.80   35.00    --  -30.00  81.40 -28.90   82
 10  \w    -69.00  -3.40   0.80   35.00    --  -30.00  81.40 151.10   82
 11  \w    -23.00  14.60   0.80   35.00    --   25.00  81.40 151.10   47
 12  \w    -23.00  14.60   0.80   35.00    --   25.00  81.40 -28.90   47
 13  \w    -48.00 -16.00   0.80   35.00    --   25.00 134.60 -56.90   40
 14  \w    -48.00 -15.20   0.80   35.00    --   25.00 134.60 123.10   41
 15  \w    -96.00 -30.40   0.80   35.00    --  -25.00 134.60 123.10   82
 16  \w    -96.00 -30.40   0.80   35.00    --  -25.00 134.60 -56.90   82
;
_diffrn_measurement_device 'four-circle diffractometer'
_diffrn_measurement_device_type 'New Xcalibur, EosS2'
_diffrn_measurement_method '\w and \f scans'
_diffrn_orient_matrix_type 'CrysAlisPro convention (1999,Acta A55,543-557)'
_diffrn_orient_matrix_UB_11 0.0290334000
_diffrn_orient_matrix_UB_12 0.0006309000
_diffrn_orient_matrix_UB_13 0.0387564000
_diffrn_orient_matrix_UB_21 0.0199251000
_diffrn_orient_matrix_UB_22 0.0993634000
_diffrn_orient_matrix_UB_23 -0.0229892000
_diffrn_orient_matrix_UB_31 -0.0129883000
_diffrn_orient_matrix_UB_32 0.1536461000
_diffrn_orient_matrix_UB_33 0.0147266000
_diffrn_radiation_monochromator graphite
_diffrn_radiation_probe x-ray
_diffrn_radiation_type 'Mo K\a'
_diffrn_radiation_wavelength 0.71073
_diffrn_reflns_av_R_equivalents 0.0960
_diffrn_reflns_av_unetI/netI 0.0988
_diffrn_reflns_Laue_measured_fraction_full 0.585
_diffrn_reflns_Laue_measured_fraction_max 0.512
_diffrn_reflns_limit_h_max 24
_diffrn_reflns_limit_h_min -23
_diffrn_reflns_limit_k_max 5
_diffrn_reflns_limit_k_min -5
_diffrn_reflns_limit_l_max 19
_diffrn_reflns_limit_l_min -17
_diffrn_reflns_number 5895
_diffrn_reflns_point_group_measured_fraction_full 0.585
_diffrn_reflns_point_group_measured_fraction_max 0.512
_diffrn_reflns_theta_full 25.242
_diffrn_reflns_theta_max 28.457
_diffrn_reflns_theta_min 2.990
_diffrn_source 'fine-focus sealed X-ray tube'
_diffrn_source_type 'Enhance (Mo) X-ray Source'
_exptl_absorpt_coefficient_mu 0.115
_exptl_absorpt_correction_T_max 0.577
_exptl_absorpt_correction_T_min 0.451
_exptl_absorpt_correction_type gaussian
_exptl_absorpt_process_details
;
CrysAlisPro 1.171.41.93a (Rigaku Oxford Diffraction, 2020)
Numerical absorption correction based on gaussian integration over
a multifaceted crystal model (Absorb Angel (2004) J. Appl. Cryst. 37:486-492)
;
_exptl_crystal_colour colourless
_exptl_crystal_colour_primary colourless
_exptl_crystal_density_diffrn 1.520
_exptl_crystal_description plate
_exptl_crystal_F_000 544
_exptl_crystal_preparation 'mounted in a diamond-anvil cell '
_exptl_crystal_recrystallization_method 'Single crystal grown at ambient conditions from EtOH:DMSO (1:1 vol. ratio)'
_exptl_crystal_size_max 0.284
_exptl_crystal_size_mid 0.124
_exptl_crystal_size_min 0.022
_refine_diff_density_max 0.205
_refine_diff_density_min -0.191
_refine_diff_density_rms 0.049
_refine_ls_extinction_method none
_refine_ls_goodness_of_fit_ref 1.078
_refine_ls_hydrogen_treatment constr
_refine_ls_matrix_type full
_refine_ls_number_parameters 88
_refine_ls_number_reflns 738
_refine_ls_number_restraints 42
_refine_ls_restrained_S_all 1.050
_refine_ls_R_factor_all 0.1674
_refine_ls_R_factor_gt 0.0554
_refine_ls_shift/su_max 0.000
_refine_ls_shift/su_mean 0.000
_refine_ls_structure_factor_coef Fsqd
_refine_ls_weighting_details 'w=1/[\s^2^(Fo^2^)+(0.0398P)^2^+1.8605P] where P=(Fo^2^+2Fc^2^)/3'
_refine_ls_weighting_scheme calc
_refine_ls_wR_factor_gt 0.1101
_refine_ls_wR_factor_ref 0.1502
_reflns_Friedel_coverage 0.000
_reflns_number_gt 336
_reflns_number_total 738
_reflns_threshold_expression 'I > 2\s(I)'
_cod_data_source_file yc5045.cif
_cod_data_source_block BIPYMA_071
_cod_original_cell_volume 1137.5(4)
_cod_database_code 1571132
_shelx_shelxl_version_number 2014/7
_chemical_oxdiff_formula 'C3H4O4, N2C10H8'
_shelx_space_group_comment
;
The symmetry employed for this shelxl refinement is uniquely defined
by the following loop, which should always be used as a source of
symmetry information in preference to the above space-group names.
They are only intended as comments.
;
_shelx_estimated_absorpt_t_max 0.997
_shelx_estimated_absorpt_t_min 0.968
_exptl_oxdiff_absorpt_process_details
;
Gaussian integration over a grid
of 16 x 16 x 16 points =  4096 total grid points
  Based upon method of Burnham (1966)

 Data corrected for diamond-anvil cell absorption
 Note that exptl_absorpt_correction_tmin and _tmax
 the total correction factors applied to the intensities
 The individual factors are: 
         range of dac transmission factors (min-max)      0.452     0.578
         range of gasket transmission (min-max)           1.000     1.000
         range of P media transmission (min-max)          1.000     1.000

 thickness of diamond anvil 1: 13.500 mm, mu =  0.0202 mm-1
       thickness of platten 1:  0.000 mm, mu =  0.0000 mm-1

 thickness of diamond anvil 2: 13.500 mm, mu =  0.0202 mm-1
       thickness of platten 2:  0.000 mm, mu =  0.0000 mm-1

    Gasket shadowing corrections were made based upon
    Gasket thickness = 100.0 microns, radius = 169.0 microns
    Gasket absorption coeff =         0.00 mm-1
    REFLECTION WAS CONSIDERED TOTALLY OBSCURED IF 
 FRACTION CRYSTAL ILLUMINATED WAS LESS THAN 0.00

    Non-absorbing pressure medium
;
_olex2_refinement_description
;
1. Fixed Uiso
 At 1.2 times of:
  All C(H) groups, All C(H,H) groups
 At 1.5 times of:
  All O(H) groups
2. Rigid bond restraints
 N1, C2, C3, C4, C5, C6
 with sigma for 1-2 distances of 0.01 and sigma for 1-3 distances of 0.01
3. Uiso/Uaniso restraints and constraints
C2 \\sim C3 \\sim C4 \\sim C5 \\sim C6: within 2A with sigma of 0.04 and sigma
for terminal atoms of 0.08 within 2A
C7 \\sim C8: within 2A with sigma of 0.04 and sigma for terminal atoms of 0.08
within 2A
4. Others
 Fixed Sof: H8A(0.5) H8B(0.5)
5.a Secondary CH2 refined with riding coordinates:
 C8(H8A,H8B)
5.b Aromatic/amide H refined with riding coordinates:
 C2(H2), C3(H3), C5(H5), C6(H6)
5.c Idealised tetrahedral OH refined as rotating group:
 O1(H1)
;
_ins_header
;
TITL BIPYMA_076_final_56 in C2/c 
REM C2/c (#15 in standard setting)
CELL 0.71073  19.604297   3.874676  15.531222  90.0000 105.3737  90.0000
ZERR    3.00   0.004493   0.000309   0.003995   0.0000   0.0304   0.0000
LATT  7
SYMM -x, y,-z+1/2 
SFAC C H N O
UNIT 39.00 36.00 6.00 12.00
SIZE 0.02 0.12 0.28
TREF
HKLF 4
END
;
_olex2_exptl_crystal_mounting_method 'Crystal mounted in diamond anvil cell'
_olex2_submission_special_instructions 'No special instructions were received'
_oxdiff_exptl_absorpt_empirical_details
;
Empirical correction (ABSPACK) includes:
- Absorption correction using spherical harmonics
- Frame scaling
;
_oxdiff_exptl_absorpt_empirical_full_max 1.637
_oxdiff_exptl_absorpt_empirical_full_min 0.706

loop_
_space_group_symop_operation_xyz
'x, y, z'
'-x, y, -z+1/2'
'x+1/2, y+1/2, z'
'-x+1/2, y+1/2, -z+1/2'
'-x, -y, -z'
'x, -y, z-1/2'
'-x+1/2, -y+1/2, -z'
'x+1/2, -y+1/2, z-1/2'

loop_
_atom_site_label
_atom_site_type_symbol
_atom_site_fract_x
_atom_site_fract_y
_atom_site_fract_z
_atom_site_U_iso_or_equiv
_atom_site_adp_type
_atom_site_occupancy
_atom_site_site_symmetry_order
_atom_site_calc_flag
_atom_site_refinement_flags_posn
_atom_site_refinement_flags_adp
_atom_site_refinement_flags_occupancy
_atom_site_disorder_assembly
_atom_site_disorder_group
O1 O 0.4742(3) 0.0015(8) 0.3645(4) 0.038(2) Uani 1 1 d . . . . .
H1 H 0.4441 0.1154 0.3797 0.056 Uiso 1 1 calc R U . . .
O2 O 0.3893(4) -0.0464(11) 0.2367(6) 0.055(3) Uani 1 1 d . . . . .
C7 C 0.4480(5) -0.1130(13) 0.2830(8) 0.028(4) Uani 1 1 d . U . . .
C8 C 0.5000 -0.3291(14) 0.2500 0.039(4) Uani 1 2 d S TU P . .
H8A H 0.5258 -0.4766 0.2981 0.047 Uiso 0.5 1 calc R U P . .
H8B H 0.4742 -0.4766 0.2019 0.047 Uiso 0.5 1 calc R U P . .
N1 N 0.3818(4) 0.3540(10) 0.4181(5) 0.035(2) Uani 1 1 d . U . . .
C2 C 0.3184(5) 0.4053(13) 0.3657(6) 0.039(3) Uani 1 1 d . U . . .
H2 H 0.3088 0.3356 0.3064 0.046 Uiso 1 1 calc R U . . .
C3 C 0.2645(4) 0.5606(12) 0.3953(5) 0.042(2) Uani 1 1 d . U . . .
H3 H 0.2198 0.5913 0.3566 0.051 Uiso 1 1 calc R U . . .
C4 C 0.2785(4) 0.6675(11) 0.4826(6) 0.027(2) Uani 1 1 d . U . . .
C5 C 0.3446(5) 0.6172(13) 0.5356(6) 0.045(3) Uani 1 1 d . U . . .
H5 H 0.3560 0.6897 0.5948 0.054 Uiso 1 1 calc R U . . .
C6 C 0.3957(5) 0.4568(13) 0.5018(6) 0.046(3) Uani 1 1 d . U . . .
H6 H 0.4408 0.4216 0.5393 0.055 Uiso 1 1 calc R U . . .

loop_
_atom_site_aniso_label
_atom_site_aniso_U_11
_atom_site_aniso_U_22
_atom_site_aniso_U_33
_atom_site_aniso_U_23
_atom_site_aniso_U_13
_atom_site_aniso_U_12
O1 0.029(5) 0.052(2) 0.034(5) -0.007(2) 0.010(5) 0.007(2)
O2 0.042(7) 0.081(3) 0.039(9) 0.003(3) 0.009(8) 0.017(3)
C7 0.021(8) 0.035(3) 0.024(9) 0.009(3) -0.003(9) 0.002(3)
C8 0.058(9) 0.026(3) 0.042(9) 0.000 0.029(9) 0.000
N1 0.029(5) 0.044(2) 0.030(6) -0.001(3) 0.007(6) 0.003(3)
C2 0.032(6) 0.063(3) 0.019(7) -0.004(3) 0.003(6) 0.006(4)
C3 0.026(5) 0.069(3) 0.029(6) -0.003(3) 0.003(6) 0.011(3)
C4 0.022(5) 0.037(2) 0.024(6) 0.001(3) 0.006(6) 0.002(3)
C5 0.035(5) 0.067(3) 0.031(7) -0.008(3) 0.005(6) 0.024(3)
C6 0.021(6) 0.081(4) 0.028(6) -0.008(4) -0.007(6) 0.015(4)

loop_
_atom_type_symbol
_atom_type_description
_atom_type_scat_dispersion_real
_atom_type_scat_dispersion_imag
_atom_type_scat_source
C C 0.0033 0.0016 'International Tables Vol C Tables 4.2.6.8 and 6.1.1.4'
H H 0.0000 0.0000 'International Tables Vol C Tables 4.2.6.8 and 6.1.1.4'
N N 0.0061 0.0033 'International Tables Vol C Tables 4.2.6.8 and 6.1.1.4'
O O 0.0106 0.0060 'International Tables Vol C Tables 4.2.6.8 and 6.1.1.4'

loop_
_exptl_crystal_face_index_h
_exptl_crystal_face_index_k
_exptl_crystal_face_index_l
_exptl_crystal_face_perp_dist
-25 0 14 0.1204
2 5 2 0.0832
25 1 -13 0.1422
-3 -5 -1 0.0318
-13 0 -14 0.0100
13 0 14 0.0100

loop_
_geom_angle_atom_site_label_1
_geom_angle_atom_site_label_2
_geom_angle_atom_site_label_3
_geom_angle
_geom_angle_site_symmetry_1
_geom_angle_site_symmetry_3
_geom_angle_publ_flag
C7 O1 H1 109.5 . . ?
O1 C7 C8 112.9(9) . . ?
O2 C7 O1 124.6(7) . . ?
O2 C7 C8 122.4(11) . . ?
C7 C8 C7 112.7(5) 2_655 . ?
C7 C8 H8A 109.1 . . ?
C7 C8 H8A 109.1 2_655 . ?
C7 C8 H8B 109.1 2_655 . ?
C7 C8 H8B 109.1 . . ?
H8A C8 H8B 107.8 . . ?
C2 N1 C6 118.8(6) . . ?
N1 C2 H2 118.7 . . ?
N1 C2 C3 122.6(9) . . ?
C3 C2 H2 118.7 . . ?
C2 C3 H3 120.5 . . ?
C4 C3 C2 118.9(9) . . ?
C4 C3 H3 120.5 . . ?
C3 C4 C4 120.5(11) . 7_566 ?
C5 C4 C3 117.8(5) . . ?
C5 C4 C4 121.7(11) . 7_566 ?
C4 C5 H5 119.9 . . ?
C4 C5 C6 120.2(9) . . ?
C6 C5 H5 119.9 . . ?
N1 C6 C5 121.7(10) . . ?
N1 C6 H6 119.2 . . ?
C5 C6 H6 119.2 . . ?

loop_
_geom_bond_atom_site_label_1
_geom_bond_atom_site_label_2
_geom_bond_distance
_geom_bond_site_symmetry_2
_geom_bond_publ_flag
O1 H1 0.8200 . ?
O1 C7 1.310(13) . ?
O2 C7 1.211(14) . ?
C7 C8 1.510(7) . ?
C8 C7 1.510(7) 2_655 ?
C8 H8A 0.9700 . ?
C8 H8B 0.9700 . ?
N1 C2 1.309(13) . ?
N1 C6 1.317(11) . ?
C2 H2 0.9300 . ?
C2 C3 1.396(7) . ?
C3 H3 0.9300 . ?
C3 C4 1.374(11) . ?
C4 C4 1.506(9) 7_566 ?
C4 C5 1.352(14) . ?
C5 H5 0.9300 . ?
C5 C6 1.395(7) . ?
C6 H6 0.9300 . ?

loop_
_geom_torsion_atom_site_label_1
_geom_torsion_atom_site_label_2
_geom_torsion_atom_site_label_3
_geom_torsion_atom_site_label_4
_geom_torsion
_geom_torsion_site_symmetry_1
_geom_torsion_site_symmetry_2
_geom_torsion_site_symmetry_3
_geom_torsion_site_symmetry_4
_geom_torsion_publ_flag
O1 C7 C8 C7 -80.8(4) . . . 2_655 ?
O2 C7 C8 C7 96.9(6) . . . 2_655 ?
N1 C2 C3 C4 0.7(8) . . . . ?
C2 N1 C6 C5 0.2(8) . . . . ?
C2 C3 C4 C4 -179.3(5) . . . 7_566 ?
C2 C3 C4 C5 0.3(7) . . . . ?
C3 C4 C5 C6 -1.0(8) . . . . ?
C4 C4 C5 C6 178.6(4) 7_566 . . . ?
C4 C5 C6 N1 0.8(8) . . . . ?
C6 N1 C2 C3 -0.9(8) . . . . ?

loop_
_exptl_oxdiff_crystal_face_indexfrac_h
_exptl_oxdiff_crystal_face_indexfrac_k
_exptl_oxdiff_crystal_face_indexfrac_l
_exptl_oxdiff_crystal_face_x
_exptl_oxdiff_crystal_face_y
_exptl_oxdiff_crystal_face_z
-25.3249 -0.2203 13.7885 -0.2010 -0.8435 0.4981
1.6202 5.4198 2.0597 0.1303 0.5235 0.8420
25.1105 1.0105 -13.2407 0.2165 0.9051 -0.3659
-2.6700 -5.4134 -1.4797 -0.1383 -0.5571 -0.8189
-13.0817 0.0010 -13.9954 -0.9222 0.0612 -0.0360
12.6757 -0.0035 14.0129 0.9111 -0.0699 0.0412
